data_4512247
loop_
_publ_author_name
'Pi\~neiro-L\'opez, Luc\'ia'
'Arc\'is-Castillo, Zulema'
'Mu\~noz, M. Carmen'
'Real, Jos\'e A.'

_publ_section_title
;
 Clathration of Five-Membered Aromatic Rings in the Bimetallic Spin
 Crossover Metal--Organic Framework [Fe(TPT)2/3{MI(CN)2}2]&#x00B7;G (MI=
 Ag, Au)
;
_journal_issue 12
_journal_name_full 'Crystal Growth &amp; Design'
_journal_page_first 6311
_journal_paper_doi 10.1021/cg5010616
_journal_volume 14
_journal_year 2014
_chemical_formula_sum 'C18 H10 Au2 Fe N8 S0.5'
_chemical_formula_weight 804.15
_chemical_name_systematic
;
 ?
;
_space_group_IT_number 166
_symmetry_cell_setting trigonal
_symmetry_space_group_name_Hall '-R 3 2"'
_symmetry_space_group_name_H-M 'R -3 m :H'
_atom_sites_solution_hydrogens geom
_atom_sites_solution_primary direct
_atom_sites_solution_secondary difmap
_audit_creation_method SHELXL-97
_cell_angle_alpha 90.00
_cell_angle_beta 90.00
_cell_angle_gamma 120.00
_cell_formula_units_Z 9
_cell_length_a 26.8078(12)
_cell_length_b 26.8078(12)
_cell_length_c 9.9406(6)
_cell_measurement_reflns_used 100
_cell_measurement_temperature 300(1)
_cell_measurement_theta_max 20
_cell_measurement_theta_min 12
_cell_volume 6186.8(5)
_computing_cell_refinement 'HKL DENZO'
_computing_data_collection COLLECT
_computing_data_reduction 'HKL DENZO and SCALEPACK'
_computing_structure_refinement 'SHELXL-97 (Sheldrick, 2008)'
_computing_structure_solution SHEKXS-97
_diffrn_ambient_temperature 300(1)
_diffrn_measured_fraction_theta_full 0.997
_diffrn_measured_fraction_theta_max 0.904
_diffrn_radiation_monochromator graphite
_diffrn_radiation_source 'fine-focus sealed tube'
_diffrn_radiation_type MoK\a
_diffrn_radiation_wavelength 0.71069
_diffrn_reflns_av_R_equivalents 0.0519
_diffrn_reflns_av_sigmaI/netI 0.0517
_diffrn_reflns_limit_h_max 37
_diffrn_reflns_limit_h_min -35
_diffrn_reflns_limit_k_max 25
_diffrn_reflns_limit_k_min -33
_diffrn_reflns_limit_l_max 13
_diffrn_reflns_limit_l_min -8
_diffrn_reflns_number 7175
_diffrn_reflns_theta_full 25.00
_diffrn_reflns_theta_max 29.94
_diffrn_reflns_theta_min 3.04
_exptl_absorpt_coefficient_mu 11.220
_exptl_absorpt_correction_T_max 0.6039
_exptl_absorpt_correction_T_min 0.4000
_exptl_absorpt_correction_type empirical
_exptl_absorpt_process_details 'Empirical absorption correction:XABS2'
_exptl_crystal_colour red
_exptl_crystal_density_diffrn 1.943
_exptl_crystal_density_method 'not measured'
_exptl_crystal_description prismatic
_exptl_crystal_F_000 3294
_exptl_crystal_size_max 0.10
_exptl_crystal_size_mid 0.06
_exptl_crystal_size_min 0.05
_refine_diff_density_max 1.347
_refine_diff_density_min -1.150
_refine_diff_density_rms 0.239
_refine_ls_extinction_method none
_refine_ls_goodness_of_fit_ref 1.097
_refine_ls_hydrogen_treatment mixed
_refine_ls_matrix_type full
_refine_ls_number_parameters 81
_refine_ls_number_reflns 1923
_refine_ls_number_restraints 1
_refine_ls_restrained_S_all 1.099
_refine_ls_R_factor_all 0.1097
_refine_ls_R_factor_gt 0.0705
_refine_ls_shift/su_max 0.028
_refine_ls_shift/su_mean 0.016
_refine_ls_structure_factor_coef Fsqd
_refine_ls_weighting_details 'calc w=1/[\s^2^(Fo^2^)+(0.0921P)^2^+157.4274P] where P=(Fo^2^+2Fc^2^)/3'
_refine_ls_weighting_scheme calc
_refine_ls_wR_factor_gt 0.1850
_refine_ls_wR_factor_ref 0.2140
_reflns_number_gt 1245
_reflns_number_total 1923
_reflns_threshold_expression >2sigma(I)
_cod_data_source_file cg5010616_si_010.cif
_cod_data_source_block shelxl
_cod_depositor_comments 'Adding full bibliography for 4512243--4512254.cif.'
_cod_original_sg_symbol_H-M R-3m
_cod_original_formula_sum 'C18 H10 Au2 Fe N8 S0.50'
_cod_database_code 4512247

loop_
_symmetry_equiv_pos_as_xyz
'x, y, z'
'-y, x-y, z'
'-x+y, -x, z'
'x-y, -y, -z'
'-x, -x+y, -z'
'y, x, -z'
'x+2/3, y+1/3, z+1/3'
'-y+2/3, x-y+1/3, z+1/3'
'-x+y+2/3, -x+1/3, z+1/3'
'x-y+2/3, -y+1/3, -z+1/3'
'-x+2/3, -x+y+1/3, -z+1/3'
'y+2/3, x+1/3, -z+1/3'
'x+1/3, y+2/3, z+2/3'
'-y+1/3, x-y+2/3, z+2/3'
'-x+y+1/3, -x+2/3, z+2/3'
'x-y+1/3, -y+2/3, -z+2/3'
'-x+1/3, -x+y+2/3, -z+2/3'
'y+1/3, x+2/3, -z+2/3'
'-x, -y, -z'
'y, -x+y, -z'
'x-y, x, -z'
'-x+y, y, z'
'x, x-y, z'
'-y, -x, z'
'-x+2/3, -y+1/3, -z+1/3'
'y+2/3, -x+y+1/3, -z+1/3'
'x-y+2/3, x+1/3, -z+1/3'
'-x+y+2/3, y+1/3, z+1/3'
'x+2/3, x-y+1/3, z+1/3'
'-y+2/3, -x+1/3, z+1/3'
'-x+1/3, -y+2/3, -z+2/3'
'y+1/3, -x+y+2/3, -z+2/3'
'x-y+1/3, x+2/3, -z+2/3'
'-x+y+1/3, y+2/3, z+2/3'
'x+1/3, x-y+2/3, z+2/3'
'-y+1/3, -x+2/3, z+2/3'

loop_
_atom_site_label
_atom_site_type_symbol
_atom_site_fract_x
_atom_site_fract_y
_atom_site_fract_z
_atom_site_U_iso_or_equiv
_atom_site_adp_type
_atom_site_occupancy
_atom_site_symmetry_multiplicity
_atom_site_calc_flag
_atom_site_refinement_flags
C6 C 0.588(4) 0.091(4) 0.510(8) 0.04(3) Uiso 0.25 1 d PD
S S 0.5360(18) 0.072(4) 0.587(8) 0.24(3) Uiso 0.25 2 d SP
C7 C 0.589(3) 0.126(3) 0.392(6) 0.069(17) Uiso 0.25 1 d PD
Au Au 1.0000 0.29173(3) 1.0000 0.0759(4) Uani 1 2 d S
Fe Fe 0.8333 0.1667 0.6667 0.0473(8) Uani 1 4 d S
N1 N 0.7866(3) 0.2134(3) 0.6729(15) 0.054(3) Uani 1 2 d S
N2 N 0.8921(5) 0.2251(5) 0.8187(12) 0.070(3) Uani 1 1 d .
N3 N 0.6363(3) 0.2727(7) 0.6700(15) 0.058(4) Uani 1 2 d S
C1 C 0.7290(6) 0.1867(6) 0.6754(15) 0.066(4) Uani 1 1 d .
H1 H 0.7089 0.1466 0.6761 0.080 Uiso 1 1 calc R
C2 C 0.6978(6) 0.2139(6) 0.6769(15) 0.070(4) Uani 1 1 d .
H2 H 0.6578 0.1929 0.6803 0.084 Uiso 1 1 calc R
C3 C 0.7267(4) 0.2733(4) 0.6734(19) 0.054(4) Uani 1 2 d S
C4 C 0.6950(4) 0.3050(4) 0.6740(18) 0.060(4) Uani 1 2 d S
C5 C 0.9297(6) 0.2523(6) 0.8841(16) 0.072(4) Uani 1 1 d .

loop_
_atom_site_aniso_label
_atom_site_aniso_U_11
_atom_site_aniso_U_22
_atom_site_aniso_U_33
_atom_site_aniso_U_23
_atom_site_aniso_U_13
_atom_site_aniso_U_12
Au 0.0488(5) 0.0636(5) 0.1102(8) -0.0210(2) -0.0420(4) 0.0244(2)
Fe 0.0293(10) 0.0293(10) 0.072(2) 0.0148(8) -0.0148(8) 0.0059(12)
N1 0.040(5) 0.040(5) 0.074(9) 0.010(3) -0.010(3) 0.014(6)
N2 0.054(7) 0.056(7) 0.081(7) 0.005(6) -0.023(6) 0.015(5)
N3 0.041(5) 0.059(9) 0.081(10) -0.015(7) -0.007(4) 0.029(5)
C1 0.050(7) 0.041(6) 0.095(10) 0.014(6) 0.001(7) 0.013(6)
C2 0.046(7) 0.051(7) 0.113(11) -0.002(7) 0.007(7) 0.025(6)
C3 0.047(7) 0.047(7) 0.071(11) 0.000(4) 0.000(4) 0.026(8)
C4 0.065(9) 0.065(9) 0.068(11) 0.000(4) 0.000(4) 0.046(10)
C5 0.054(8) 0.062(8) 0.089(10) -0.002(7) -0.037(7) 0.020(7)

loop_
_atom_type_symbol
_atom_type_description
_atom_type_scat_dispersion_real
_atom_type_scat_dispersion_imag
_atom_type_scat_source
C C 0.0033 0.0016 'International Tables Vol C Tables 4.2.6.8 and 6.1.1.4'
H H 0.0000 0.0000 'International Tables Vol C Tables 4.2.6.8 and 6.1.1.4'
N N 0.0061 0.0033 'International Tables Vol C Tables 4.2.6.8 and 6.1.1.4'
Fe Fe 0.3463 0.8444 'International Tables Vol C Tables 4.2.6.8 and 6.1.1.4'
Au Au -2.0133 8.8022 'International Tables Vol C Tables 4.2.6.8 and 6.1.1.4'
S S 0.1246 0.1234 'International Tables Vol C Tables 4.2.6.8 and 6.1.1.4'

loop_
_geom_angle_atom_site_label_1
_geom_angle_atom_site_label_2
_geom_angle_atom_site_label_3
_geom_angle
_geom_angle_site_symmetry_1
_geom_angle_site_symmetry_3
C7 C6 S 110(7) . .
C6 S C6 105(7) . 22_655
C6 C7 C7 107(5) . 22_655
C5 Au C5 173.4(9) . 5_767
N2 Fe N2 92.2(6) 25_656 12_546
N2 Fe N2 180.0(4) 25_656 .
N2 Fe N2 87.8(6) 12_546 .
N2 Fe N2 87.8(6) 25_656 24_665
N2 Fe N2 179.997(2) 12_546 24_665
N2 Fe N2 92.2(6) . 24_665
N2 Fe N1 89.1(4) 25_656 25_656
N2 Fe N1 89.1(4) 12_546 25_656
N2 Fe N1 90.9(4) . 25_656
N2 Fe N1 90.9(4) 24_665 25_656
N2 Fe N1 90.9(4) 25_656 .
N2 Fe N1 90.9(4) 12_546 .
N2 Fe N1 89.1(4) . .
N2 Fe N1 89.1(4) 24_665 .
N1 Fe N1 179.999(1) 25_656 .
C1 N1 C1 115.2(16) 24_665 .
C1 N1 Fe 122.4(8) 24_665 .
C1 N1 Fe 122.4(8) . .
C5 N2 Fe 165.9(14) . .
C4 N3 C4 112.9(17) 3_665 .
N1 C1 C2 124.7(12) . .
N1 C1 H1 117.5 . .
C2 C1 H1 117.8 . .
C1 C2 C3 118.7(13) . .
C1 C2 H2 120.6 . .
C3 C2 H2 120.7 . .
C2 C3 C2 118.0(16) . 24_665
C2 C3 C4 121.0(8) . .
C2 C3 C4 120.9(8) 24_665 .
N3 C4 N3 126.9(18) 2_655 .
N3 C4 C3 116.5(9) 2_655 .
N3 C4 C3 116.4(9) . .
N2 C5 Au 171.4(14) . .

loop_
_geom_bond_atom_site_label_1
_geom_bond_atom_site_label_2
_geom_bond_distance
_geom_bond_site_symmetry_2
C6 C7 1.480(13) .
C6 S 1.44(9) .
S C6 1.42(9) 22_655
C7 C7 1.40(13) 22_655
Au C5 2.001(12) .
Au C5 2.001(12) 5_767
Fe N2 2.180(11) 25_656
Fe N2 2.180(11) 12_546
Fe N2 2.180(11) .
Fe N2 2.180(11) 24_665
Fe N1 2.171(15) 25_656
Fe N1 2.171(15) .
N1 C1 1.338(15) 24_665
N1 C1 1.338(15) .
N2 C5 1.111(16) .
N3 C4 1.363(11) 3_665
N3 C4 1.364(11) .
C1 C2 1.356(19) .
C1 H1 0.9300 .
C2 C3 1.380(16) .
C2 H2 0.9300 .
C3 C2 1.380(16) 24_665
C3 C4 1.47(2) .
C4 N3 1.363(12) 2_655
